data_7232658
loop_
_publ_author_name
'Sugiyama, Haruki'
'Johmoto, Kohei'
'Sekine, Akiko'
'Uekusa, Hidehiro'

_publ_section_title
;
 Reversible on/off switching of photochromic properties in
 N-salicylideneaniline co-crystals by heating and humidification
;
_journal_issue 20
_journal_name_full CrystEngComm
_journal_page_first 3170
_journal_paper_doi 10.1039/C9CE00442D
_journal_volume 21
_journal_year 2019
_chemical_formula_moiety 'C21 H21 N3 O5'
_chemical_formula_sum 'C21 H21 N3 O5'
_chemical_formula_weight 395.41
_space_group_crystal_system monoclinic
_space_group_IT_number 15
_space_group_name_Hall '-C 2yc'
_space_group_name_H-M_alt 'C 1 2/c 1'
_symmetry_space_group_name_Hall '-C 2yc'
_symmetry_space_group_name_H-M 'C 1 2/c 1'
_atom_sites_solution_hydrogens mixed
_atom_sites_solution_primary direct
_atom_sites_solution_secondary difmap
_audit_creation_method SHELXL-2018/1
_audit_update_record
;
2019-03-04 deposited with the CCDC.    2019-04-25 downloaded from the CCDC.
;
_cell_angle_alpha 90
_cell_angle_beta 97.2200(10)
_cell_angle_gamma 90
_cell_formula_units_Z 8
_cell_length_a 13.7790(3)
_cell_length_b 6.80670(10)
_cell_length_c 42.0629(8)
_cell_measurement_reflns_used 18762
_cell_measurement_temperature 293(2)
_cell_measurement_theta_max 68.19
_cell_measurement_theta_min 3.18
_cell_volume 3913.78(13)
_computing_cell_refinement 'PROCESS-AUTO (Rigaku, 1998)'
_computing_data_collection 'PROCESS-AUTO (Rigaku, 1998)'
_computing_data_reduction 'PROCESS-AUTO (Rigaku, 1998)'
_computing_molecular_graphics 'ORTEP-3 (Farrugia, 2008)'
_computing_publication_material 'SHELXL-2018/8 (Sheldrick, 2018)'
_computing_structure_refinement 'SHELXL-2018/1 (Sheldrick, 2018)'
_computing_structure_solution 'SHELXS97 (Sheldrick, 1997)'
_diffrn_ambient_temperature 293(2)
_diffrn_measured_fraction_theta_full 1.000
_diffrn_measured_fraction_theta_max 0.999
_diffrn_measurement_device_type 'RIGAKU R-AXIS RAPID-II IP Area Detector'
_diffrn_measurement_method '\w scans'
_diffrn_radiation_type CuK\a
_diffrn_radiation_wavelength 1.54186
_diffrn_reflns_av_R_equivalents 0.0360
_diffrn_reflns_av_unetI/netI 0.0263
_diffrn_reflns_Laue_measured_fraction_full 1.000
_diffrn_reflns_Laue_measured_fraction_max 0.999
_diffrn_reflns_limit_h_max 16
_diffrn_reflns_limit_h_min -16
_diffrn_reflns_limit_k_max 8
_diffrn_reflns_limit_k_min -8
_diffrn_reflns_limit_l_max 50
_diffrn_reflns_limit_l_min -50
_diffrn_reflns_number 21537
_diffrn_reflns_point_group_measured_fraction_full 1.000
_diffrn_reflns_point_group_measured_fraction_max 0.999
_diffrn_reflns_theta_full 67.686
_diffrn_reflns_theta_max 68.193
_diffrn_reflns_theta_min 4.238
_diffrn_source 'rotating anode X-ray tube'
_exptl_absorpt_coefficient_mu 0.805
_exptl_absorpt_correction_T_max 0.849
_exptl_absorpt_correction_T_min 0.725
_exptl_absorpt_correction_type multi-scan
_exptl_absorpt_process_details 'Absorption was corrected by ABSCOR'
_exptl_crystal_colour yellow
_exptl_crystal_density_diffrn 1.342
_exptl_crystal_description block
_exptl_crystal_F_000 1664
_exptl_crystal_size_max 0.310
_exptl_crystal_size_mid 0.250
_exptl_crystal_size_min 0.210
_refine_diff_density_max 0.160
_refine_diff_density_min -0.186
_refine_diff_density_rms 0.036
_refine_ls_extinction_coef 0.00056(8)
_refine_ls_extinction_expression Fc^*^=kFc[1+0.001xFc^2^\l^3^/sin(2\q)]^-1/4^
_refine_ls_extinction_method 'SHELXL-2018/1 (Sheldrick 2018)'
_refine_ls_goodness_of_fit_ref 1.147
_refine_ls_hydrogen_treatment mixed
_refine_ls_matrix_type full
_refine_ls_number_parameters 276
_refine_ls_number_reflns 3584
_refine_ls_number_restraints 0
_refine_ls_restrained_S_all 1.147
_refine_ls_R_factor_all 0.0511
_refine_ls_R_factor_gt 0.0412
_refine_ls_shift/su_max 0.001
_refine_ls_shift/su_mean 0.000
_refine_ls_structure_factor_coef Fsqd
_refine_ls_weighting_details 'w=1/[\s^2^(Fo^2^)+(0.0762P)^2^] where P=(Fo^2^+2Fc^2^)/3'
_refine_ls_weighting_scheme calc
_refine_ls_wR_factor_gt 0.1206
_refine_ls_wR_factor_ref 0.1245
_reflns_Friedel_coverage 0.000
_reflns_number_gt 2916
_reflns_number_total 3584
_reflns_threshold_expression 'I > 2\s(I)'
_cod_data_source_file c9ce00442d3.cif
_cod_data_source_block shelxl
_cod_depositor_comments 'Adding full bibliography for 7232658--7232659.cif.'
_cod_database_code 7232658
_shelx_shelxl_version_number 2018/1
_shelx_space_group_comment
;
The symmetry employed for this shelxl refinement is uniquely defined
by the following loop, which should always be used as a source of
symmetry information in preference to the above space-group names.
They are only intended as comments.
;
_shelx_estimated_absorpt_t_min 0.788
_shelx_estimated_absorpt_t_max 0.849

loop_
_space_group_symop_operation_xyz
'x, y, z'
'-x, y, -z+1/2'
'x+1/2, y+1/2, z'
'-x+1/2, y+1/2, -z+1/2'
'-x, -y, -z'
'x, -y, z-1/2'
'-x+1/2, -y+1/2, -z'
'x+1/2, -y+1/2, z-1/2'

loop_
_atom_site_label
_atom_site_type_symbol
_atom_site_fract_x
_atom_site_fract_y
_atom_site_fract_z
_atom_site_U_iso_or_equiv
_atom_site_adp_type
_atom_site_occupancy
_atom_site_site_symmetry_order
_atom_site_calc_flag
_atom_site_refinement_flags_posn
_atom_site_refinement_flags_adp
_atom_site_refinement_flags_occupancy
O1 O 0.88591(9) 0.81801(17) 0.77150(3) 0.0594(3) Uani 1 1 d . . .
H1A H 0.8931(15) 0.898(3) 0.7540(5) 0.089 Uiso 1 1 d . U .
O2 O 0.98845(9) 1.16052(17) 0.60027(2) 0.0635(3) Uani 1 1 d . . .
O3 O 0.92722(9) 0.90437(16) 0.62385(2) 0.0568(3) Uani 1 1 d . . .
H3A H 0.925547 0.856827 0.605875 0.085 Uiso 1 1 calc R U .
N1 N 0.88467(8) 1.12960(18) 0.73480(2) 0.0418(3) Uani 1 1 d . . .
C1 C 0.82684(10) 1.1344(2) 0.78607(3) 0.0414(3) Uani 1 1 d . . .
C2 C 0.84775(10) 0.9359(2) 0.79279(3) 0.0451(4) Uani 1 1 d . . .
C3 C 0.82909(11) 0.8567(3) 0.82198(4) 0.0556(4) Uani 1 1 d . . .
H3 H 0.842008 0.724702 0.826418 0.067 Uiso 1 1 calc R U .
C4 C 0.79163(11) 0.9731(3) 0.84421(3) 0.0602(5) Uani 1 1 d . . .
H4 H 0.779996 0.919067 0.863684 0.072 Uiso 1 1 calc R U .
C5 C 0.77099(12) 1.1694(3) 0.83810(3) 0.0593(5) Uani 1 1 d . . .
H5 H 0.745651 1.246806 0.853307 0.071 Uiso 1 1 calc R U .
C6 C 0.78840(11) 1.2490(3) 0.80919(3) 0.0517(4) Uani 1 1 d . . .
H6 H 0.774410 1.380845 0.804973 0.062 Uiso 1 1 calc R U .
C7 C 0.84771(10) 1.2265(2) 0.75661(3) 0.0425(3) Uani 1 1 d . . .
H7C H 0.8299(11) 1.367(2) 0.7549(3) 0.051 Uiso 1 1 d . U .
C8 C 0.91202(9) 1.2289(2) 0.70747(3) 0.0389(3) Uani 1 1 d . . .
C9 C 0.93632(10) 1.4269(2) 0.70733(3) 0.0437(3) Uani 1 1 d . . .
H9 H 0.932953 1.502461 0.725582 0.052 Uiso 1 1 calc R U .
C10 C 0.96541(11) 1.5123(2) 0.68035(3) 0.0478(4) Uani 1 1 d . . .
H10 H 0.980851 1.645327 0.680389 0.057 Uiso 1 1 calc R U .
C11 C 0.97165(11) 1.4006(2) 0.65324(3) 0.0459(4) Uani 1 1 d . . .
H11 H 0.991370 1.458543 0.635083 0.055 Uiso 1 1 calc R U .
C12 C 0.94854(10) 1.2021(2) 0.65306(3) 0.0402(3) Uani 1 1 d . . .
C13 C 0.91915(10) 1.1156(2) 0.68027(3) 0.0397(3) Uani 1 1 d . . .
H13 H 0.904281 0.982348 0.680302 0.048 Uiso 1 1 calc R U .
C14 C 0.95699(10) 1.0869(2) 0.62338(3) 0.0449(4) Uani 1 1 d . . .
O4 O 0.84657(10) 0.28633(18) 0.46575(3) 0.0712(4) Uani 1 1 d . . .
N2 N 0.91291(10) 0.7562(2) 0.56524(3) 0.0537(3) Uani 1 1 d . . .
N3 N 0.85332(9) 0.61833(19) 0.46762(3) 0.0480(3) Uani 1 1 d . . .
H3B H 0.847565 0.721089 0.455632 0.058 Uiso 1 1 calc R U .
C15 C 0.90834(13) 0.8911(3) 0.54206(3) 0.0559(4) Uani 1 1 d . . .
H15 H 0.918931 1.021781 0.547961 0.067 Uiso 1 1 calc R U .
C16 C 0.88891(12) 0.8481(2) 0.51000(3) 0.0520(4) Uani 1 1 d . . .
H16 H 0.886072 0.947938 0.494822 0.062 Uiso 1 1 calc R U .
C17 C 0.87353(10) 0.6542(2) 0.50043(3) 0.0427(3) Uani 1 1 d . . .
C18 C 0.87735(13) 0.5120(2) 0.52420(3) 0.0566(4) Uani 1 1 d . . .
H18 H 0.867064 0.380241 0.519000 0.068 Uiso 1 1 calc R U .
C19 C 0.89687(13) 0.5713(3) 0.55591(3) 0.0606(5) Uani 1 1 d . . .
H19 H 0.898878 0.475138 0.571695 0.073 Uiso 1 1 calc R U .
C20 C 0.84152(12) 0.4446(2) 0.45201(3) 0.0504(4) Uani 1 1 d . . .
C21 C 0.82238(15) 0.4618(3) 0.41616(4) 0.0682(5) Uani 1 1 d . . .
H21A H 0.808550 0.596290 0.410362 0.102 Uiso 0.5 1 calc R U P
H21B H 0.767358 0.381360 0.408276 0.102 Uiso 0.5 1 calc R U P
H21C H 0.879018 0.418863 0.406921 0.102 Uiso 0.5 1 calc R U P
H21D H 0.828067 0.334718 0.406677 0.102 Uiso 0.5 1 calc R U P
H21E H 0.869259 0.549649 0.408763 0.102 Uiso 0.5 1 calc R U P
H21F H 0.757600 0.512146 0.410118 0.102 Uiso 0.5 1 calc R U P
O5 O 0.84272(10) -0.04924(19) 0.42760(3) 0.0642(4) Uani 1 1 d . . .
H5A H 0.8980(16) -0.062(3) 0.4192(5) 0.096 Uiso 1 1 d . U .
H5B H 0.8461(16) 0.062(3) 0.4384(5) 0.096 Uiso 1 1 d . U .

loop_
_atom_site_aniso_label
_atom_site_aniso_U_11
_atom_site_aniso_U_22
_atom_site_aniso_U_33
_atom_site_aniso_U_23
_atom_site_aniso_U_13
_atom_site_aniso_U_12
O1 0.0796(8) 0.0494(7) 0.0509(6) 0.0041(5) 0.0150(5) 0.0130(6)
O2 0.0959(9) 0.0580(8) 0.0405(6) -0.0018(5) 0.0242(5) -0.0120(6)
O3 0.0893(8) 0.0460(7) 0.0367(5) -0.0048(4) 0.0141(5) -0.0091(5)
N1 0.0475(7) 0.0454(7) 0.0321(6) 0.0003(5) 0.0034(5) 0.0009(5)
C1 0.0411(7) 0.0489(9) 0.0330(7) -0.0033(6) 0.0008(5) -0.0007(6)
C2 0.0438(8) 0.0527(9) 0.0379(7) -0.0001(6) 0.0009(6) 0.0004(7)
C3 0.0537(9) 0.0640(11) 0.0482(8) 0.0138(8) 0.0023(7) -0.0027(8)
C4 0.0542(9) 0.0904(14) 0.0360(8) 0.0082(8) 0.0056(6) -0.0089(9)
C5 0.0584(10) 0.0825(14) 0.0387(8) -0.0107(8) 0.0122(7) -0.0058(9)
C6 0.0530(9) 0.0585(10) 0.0444(8) -0.0096(7) 0.0092(6) -0.0016(7)
C7 0.0442(8) 0.0463(9) 0.0366(7) -0.0019(6) 0.0035(6) 0.0027(6)
C8 0.0407(7) 0.0434(8) 0.0318(7) 0.0010(5) 0.0012(5) 0.0028(6)
C9 0.0491(8) 0.0435(9) 0.0377(7) -0.0057(6) 0.0026(6) 0.0027(6)
C10 0.0535(8) 0.0394(9) 0.0505(8) -0.0005(6) 0.0061(6) -0.0026(7)
C11 0.0521(8) 0.0466(9) 0.0396(7) 0.0047(6) 0.0078(6) -0.0023(7)
C12 0.0438(7) 0.0427(9) 0.0338(7) 0.0008(6) 0.0040(5) 0.0023(6)
C13 0.0444(7) 0.0381(8) 0.0364(7) 0.0001(5) 0.0040(5) 0.0020(6)
C14 0.0539(8) 0.0456(9) 0.0356(7) 0.0021(6) 0.0070(6) 0.0001(7)
O4 0.1241(11) 0.0405(7) 0.0490(6) -0.0047(5) 0.0112(6) -0.0011(6)
N2 0.0727(9) 0.0519(8) 0.0363(6) -0.0028(5) 0.0059(6) -0.0034(6)
N3 0.0691(8) 0.0402(7) 0.0344(6) -0.0011(5) 0.0048(5) -0.0008(6)
C15 0.0801(11) 0.0464(10) 0.0404(8) -0.0052(6) 0.0042(7) -0.0066(8)
C16 0.0742(11) 0.0431(9) 0.0380(7) 0.0017(6) 0.0046(7) -0.0043(7)
C17 0.0506(8) 0.0436(9) 0.0342(7) -0.0025(6) 0.0057(6) -0.0004(6)
C18 0.0875(12) 0.0400(9) 0.0416(8) -0.0016(6) 0.0056(7) -0.0036(8)
C19 0.0921(13) 0.0508(10) 0.0384(8) 0.0042(7) 0.0063(8) -0.0033(9)
C20 0.0668(10) 0.0433(9) 0.0411(8) -0.0045(6) 0.0067(6) -0.0010(7)
C21 0.1067(15) 0.0537(11) 0.0414(9) -0.0082(7) -0.0014(9) -0.0025(10)
O5 0.0970(10) 0.0487(8) 0.0494(7) -0.0035(5) 0.0188(6) -0.0002(7)

loop_
_atom_type_symbol
_atom_type_description
_atom_type_scat_dispersion_real
_atom_type_scat_dispersion_imag
_atom_type_scat_source
C C 0.0181 0.0091 'International Tables Vol C Tables 4.2.6.8 and 6.1.1.4'
H H 0.0000 0.0000 'International Tables Vol C Tables 4.2.6.8 and 6.1.1.4'
N N 0.0311 0.0180 'International Tables Vol C Tables 4.2.6.8 and 6.1.1.4'
O O 0.0492 0.0322 'International Tables Vol C Tables 4.2.6.8 and 6.1.1.4'

loop_
_geom_angle_atom_site_label_1
_geom_angle_atom_site_label_2
_geom_angle_atom_site_label_3
_geom_angle
C2 O1 H1A 105.3(13)
C14 O3 H3A 109.5
C7 N1 C8 120.07(13)
C6 C1 C2 118.85(13)
C6 C1 C7 119.03(15)
C2 C1 C7 122.06(13)
O1 C2 C3 118.81(15)
O1 C2 C1 121.57(12)
C3 C2 C1 119.62(14)
C4 C3 C2 120.15(17)
C4 C3 H3 119.9
C2 C3 H3 119.9
C3 C4 C5 121.09(15)
C3 C4 H4 119.5
C5 C4 H4 119.5
C6 C5 C4 119.27(15)
C6 C5 H5 120.4
C4 C5 H5 120.4
C5 C6 C1 121.03(17)
C5 C6 H6 119.5
C1 C6 H6 119.5
N1 C7 C1 121.81(15)
N1 C7 H7C 124.2(9)
C1 C7 H7C 113.9(9)
C9 C8 C13 119.46(12)
C9 C8 N1 123.51(12)
C13 C8 N1 116.95(13)
C10 C9 C8 120.51(13)
C10 C9 H9 119.7
C8 C9 H9 119.7
C9 C10 C11 120.12(14)
C9 C10 H10 119.9
C11 C10 H10 119.9
C10 C11 C12 120.13(13)
C10 C11 H11 119.9
C12 C11 H11 119.9
C11 C12 C13 119.85(13)
C11 C12 C14 118.32(12)
C13 C12 C14 121.83(14)
C12 C13 C8 119.92(14)
C12 C13 H13 120.0
C8 C13 H13 120.0
O2 C14 O3 123.01(13)
O2 C14 C12 121.59(15)
O3 C14 C12 115.40(12)
C19 N2 C15 116.41(13)
C20 N3 C17 129.06(13)
C20 N3 H3B 115.5
C17 N3 H3B 115.5
N2 C15 C16 123.79(15)
N2 C15 H15 118.1
C16 C15 H15 118.1
C15 C16 C17 119.43(14)
C15 C16 H16 120.3
C17 C16 H16 120.3
C18 C17 C16 117.61(12)
C18 C17 N3 125.15(14)
C16 C17 N3 117.22(12)
C19 C18 C17 118.39(15)
C19 C18 H18 120.8
C17 C18 H18 120.8
N2 C19 C18 124.36(15)
N2 C19 H19 117.8
C18 C19 H19 117.8
O4 C20 N3 123.08(14)
O4 C20 C21 122.45(14)
N3 C20 C21 114.47(14)
C20 C21 H21A 109.5
C20 C21 H21B 109.5
H21A C21 H21B 109.5
C20 C21 H21C 109.5
H21A C21 H21C 109.5
H21B C21 H21C 109.5
C20 C21 H21D 109.5
H21A C21 H21D 141.1
H21B C21 H21D 56.3
H21C C21 H21D 56.3
C20 C21 H21E 109.5
H21A C21 H21E 56.3
H21B C21 H21E 141.1
H21C C21 H21E 56.3
H21D C21 H21E 109.5
C20 C21 H21F 109.5
H21A C21 H21F 56.3
H21B C21 H21F 56.3
H21C C21 H21F 141.1
H21D C21 H21F 109.5
H21E C21 H21F 109.5
H5A O5 H5B 107(2)

loop_
_geom_bond_atom_site_label_1
_geom_bond_atom_site_label_2
_geom_bond_distance
O1 C2 1.3569(17)
O1 H1A 0.93(2)
O2 C14 1.2205(16)
O3 C14 1.3094(18)
O3 H3A 0.8200
N1 C7 1.2855(17)
N1 C8 1.4248(16)
C1 C6 1.4015(19)
C1 C2 1.403(2)
C1 C7 1.4496(18)
C2 C3 1.3942(19)
C3 C4 1.375(2)
C3 H3 0.9300
C4 C5 1.383(3)
C4 H4 0.9300
C5 C6 1.380(2)
C5 H5 0.9300
C6 H6 0.9300
C7 H7C 0.987(16)
C8 C9 1.389(2)
C8 C13 1.3931(18)
C9 C10 1.379(2)
C9 H9 0.9300
C10 C11 1.382(2)
C10 H10 0.9300
C11 C12 1.388(2)
C11 H11 0.9300
C12 C13 1.3918(18)
C12 C14 1.4912(18)
C13 H13 0.9300
O4 C20 1.2205(18)
N2 C19 1.329(2)
N2 C15 1.335(2)
N3 C20 1.3523(19)
N3 C17 1.3949(16)
N3 H3B 0.8600
C15 C16 1.3730(19)
C15 H15 0.9300
C16 C17 1.3880(19)
C16 H16 0.9300
C17 C18 1.388(2)
C18 C19 1.387(2)
C18 H18 0.9300
C19 H19 0.9300
C20 C21 1.503(2)
C21 H21A 0.9600
C21 H21B 0.9600
C21 H21C 0.9600
C21 H21D 0.9600
C21 H21E 0.9600
C21 H21F 0.9600
O5 H5A 0.88(2)
O5 H5B 0.88(2)

loop_
_geom_hbond_atom_site_label_D
_geom_hbond_atom_site_label_H
_geom_hbond_atom_site_label_A
_geom_hbond_distance_DH
_geom_hbond_distance_HA
_geom_hbond_distance_DA
_geom_hbond_angle_DHA
_geom_hbond_site_symmetry_A
_geom_hbond_publ_flag
O1 H1A N1 0.93(2) 1.77(2) 2.6219(16) 151.1(18) . yes
O3 H3A N2 0.82 1.83 2.6476(15) 176.0 . yes
N3 H3B O5 0.86 1.95 2.8130(18) 176.3 1_565 yes
C15 H15 O2 0.93 2.47 3.1462(19) 129.3 . yes
C16 H16 O4 0.93 2.63 3.526(2) 161.2 1_565 yes
C18 H18 O4 0.93 2.31 2.8849(19) 119.4 . yes
C21 H21A O5 0.96 2.55 3.369(2) 143.8 1_565 yes
O5 H5A O2 0.88(2) 1.97(2) 2.8364(18) 165(2) 5_766 yes
O5 H5B O4 0.88(2) 1.91(2) 2.7882(17) 173(2) . yes

loop_
_geom_torsion_atom_site_label_1
_geom_torsion_atom_site_label_2
_geom_torsion_atom_site_label_3
_geom_torsion_atom_site_label_4
_geom_torsion
C6 C1 C2 O1 -179.36(12)
C7 C1 C2 O1 -2.1(2)
C6 C1 C2 C3 0.6(2)
C7 C1 C2 C3 177.89(13)
O1 C2 C3 C4 179.14(14)
C1 C2 C3 C4 -0.9(2)
C2 C3 C4 C5 0.6(2)
C3 C4 C5 C6 0.0(2)
C4 C5 C6 C1 -0.2(2)
C2 C1 C6 C5 -0.1(2)
C7 C1 C6 C5 -177.45(13)
C8 N1 C7 C1 -174.52(12)
C6 C1 C7 N1 178.70(13)
C2 C1 C7 N1 1.5(2)
C7 N1 C8 C9 24.99(19)
C7 N1 C8 C13 -158.48(13)
C13 C8 C9 C10 1.3(2)
N1 C8 C9 C10 177.76(12)
C8 C9 C10 C11 -0.7(2)
C9 C10 C11 C12 0.1(2)
C10 C11 C12 C13 -0.1(2)
C10 C11 C12 C14 -179.57(13)
C11 C12 C13 C8 0.7(2)
C14 C12 C13 C8 -179.84(12)
C9 C8 C13 C12 -1.29(19)
N1 C8 C13 C12 -177.96(11)
C11 C12 C14 O2 4.0(2)
C13 C12 C14 O2 -175.47(14)
C11 C12 C14 O3 -175.08(13)
C13 C12 C14 O3 5.43(19)
C19 N2 C15 C16 -0.3(3)
N2 C15 C16 C17 -0.5(3)
C15 C16 C17 C18 0.9(2)
C15 C16 C17 N3 179.53(14)
C20 N3 C17 C18 -5.9(3)
C20 N3 C17 C16 175.58(15)
C16 C17 C18 C19 -0.5(2)
N3 C17 C18 C19 -178.99(15)
C15 N2 C19 C18 0.8(3)
C17 C18 C19 N2 -0.4(3)
C17 N3 C20 O4 0.8(3)
C17 N3 C20 C21 -178.76(15)
